data_7237998
loop_
_publ_author_name
'Wei, Wen-Juan'
'Li, Chao'
'Li, Lin-Sui'
'Tang, Yun-Zhi'
'Jiang, Xing-Xing'
'Lin, Zhe-Shuai'

_publ_section_title
;
 Phase transition, optical and dielectric properties regulated by
 anion-substitution in a homologous series of 2D hybrid organic--inorganic
 perovskites
;
_journal_issue 38
_journal_name_full 'Journal of Materials Chemistry C'
_journal_page_first 11964
_journal_paper_doi 10.1039/C9TC04479E
_journal_volume 7
_journal_year 2019
_chemical_formula_moiety 'I8 Pb2, 4(C7.86 N2 S0.14)'
_chemical_formula_sum 'C31.45 I8 N8 Pb2 S0.55'
_chemical_formula_weight 1937.01
_space_group_crystal_system orthorhombic
_space_group_IT_number 64
_space_group_name_Hall '-C 2ac 2'
_space_group_name_H-M_alt 'C m c e'
_atom_sites_solution_primary direct
_audit_creation_date 2019-06-21
_audit_creation_method
;
Olex2 1.2
(compiled 2018.05.29 svn.r3508 for OlexSys, GUI svn.r5506)
;
_audit_update_record
;
2019-06-24 deposited with the CCDC.	2019-09-09 downloaded from the CCDC.
;
_cell_angle_alpha 90
_cell_angle_beta 90
_cell_angle_gamma 90
_cell_formula_units_Z 2
_cell_length_a 29.051(2)
_cell_length_b 8.6982(6)
_cell_length_c 8.7096(6)
_cell_measurement_reflns_used 6192
_cell_measurement_temperature 212
_cell_measurement_theta_max 27.307
_cell_measurement_theta_min 2.804
_cell_volume 2200.8(3)
_computing_cell_refinement 'SAINT V8.38A (?, 2016)'
_computing_data_reduction 'SAINT V8.38A (?, 2016)'
_computing_molecular_graphics 'Olex2 (Dolomanov et al., 2009)'
_computing_publication_material 'Olex2 (Dolomanov et al., 2009)'
_computing_structure_refinement 'ShelXL (Sheldrick, 2015)'
_computing_structure_solution 'ShelXS (Sheldrick, 2008)'
_diffrn_ambient_temperature 212.01
_diffrn_detector 'Bruker APEX2 area detector'
_diffrn_detector_area_resol_mean 7.9
_diffrn_detector_type 'CCD area detector'
_diffrn_measured_fraction_theta_full 0.993
_diffrn_measured_fraction_theta_max 0.993
_diffrn_measurement_device 'three-circle diffractometer'
_diffrn_measurement_device_type 'CCD area detector'
_diffrn_measurement_method 'phi and omega scans'
_diffrn_radiation_monochromator graphite
_diffrn_radiation_probe x-ray
_diffrn_radiation_type MoK\a
_diffrn_radiation_wavelength 0.71073
_diffrn_reflns_av_R_equivalents 0.0320
_diffrn_reflns_av_unetI/netI 0.0210
_diffrn_reflns_Laue_measured_fraction_full 0.993
_diffrn_reflns_Laue_measured_fraction_max 0.993
_diffrn_reflns_limit_h_max 35
_diffrn_reflns_limit_h_min -37
_diffrn_reflns_limit_k_max 11
_diffrn_reflns_limit_k_min -10
_diffrn_reflns_limit_l_max 11
_diffrn_reflns_limit_l_min -11
_diffrn_reflns_number 11081
_diffrn_reflns_point_group_measured_fraction_full 0.993
_diffrn_reflns_point_group_measured_fraction_max 0.993
_diffrn_reflns_theta_full 25.242
_diffrn_reflns_theta_max 27.507
_diffrn_reflns_theta_min 2.805
_diffrn_source 'microfocus sealed X-ray tube'
_diffrn_source_type 'Incoatec I\ms'
_exptl_absorpt_coefficient_mu 13.309
_exptl_absorpt_correction_type multi-scan
_exptl_crystal_colour 'clear yellowish yellow'
_exptl_crystal_colour_lustre clear
_exptl_crystal_colour_modifier yellowish
_exptl_crystal_colour_primary yellow
_exptl_crystal_density_diffrn 2.923
_exptl_crystal_description plate
_exptl_crystal_F_000 1683
_exptl_crystal_size_max 0.20
_exptl_crystal_size_mid 0.20
_exptl_crystal_size_min 0.10
_exptl_transmission_factor_max 0.788
_exptl_transmission_factor_min 0.729
_refine_diff_density_max 2.336
_refine_diff_density_min -1.939
_refine_diff_density_rms 0.234
_refine_ls_extinction_method none
_refine_ls_goodness_of_fit_ref 1.291
_refine_ls_hydrogen_treatment undef
_refine_ls_matrix_type full
_refine_ls_number_parameters 64
_refine_ls_number_reflns 1281
_refine_ls_number_restraints 20
_refine_ls_restrained_S_all 1.286
_refine_ls_R_factor_all 0.0456
_refine_ls_R_factor_gt 0.0408
_refine_ls_shift/su_max 0.000
_refine_ls_shift/su_mean 0.000
_refine_ls_structure_factor_coef Fsqd
_refine_ls_weighting_details 'w=1/[\s^2^(Fo^2^)+90.2935P] where P=(Fo^2^+2Fc^2^)/3'
_refine_ls_weighting_scheme calc
_refine_ls_wR_factor_gt 0.0798
_refine_ls_wR_factor_ref 0.0813
_reflns_Friedel_coverage 0.000
_reflns_number_gt 1180
_reflns_number_total 1281
_reflns_threshold_expression 'I > 2\s(I)'
_cod_data_source_file c9tc04479e2.cif
_cod_data_source_block qq
_cod_original_sg_symbol_Hall '-C 2bc 2'
_cod_original_sg_symbol_H-M 'C m c a'
_cod_database_code 7237998
_shelx_shelxl_version_number 2014/7
_shelx_space_group_comment
;
The symmetry employed for this shelxl refinement is uniquely defined
by the following loop, which should always be used as a source of
symmetry information in preference to the above space-group names.
They are only intended as comments.
;
_olex2_refinement_description
;
1. Shared sites
{C1, S1}
{C2AA, S2}
2. Rigid bond restraints
 C5, S2, S1
 with sigma for 1-2 distances of 0.01 and sigma for 1-3 distances of 0.01
3. Uiso/Uaniso restraints and constraints
Uanis(C5) \\sim Ueq: with sigma of 0.1 and sigma for terminal atoms of 0.2
Uanis(C5) \\sim Ueq, Uanis(S1) \\sim Ueq, Uanis(S2) \\sim Ueq: with sigma of
0.1 and sigma for terminal atoms of 0.2
Uanis(C1) = Uanis(S1)
Uanis(C2AA) = Uanis(S2)
4. Others
 Sof(S1)=1-FVAR(1)
 Sof(C1)=FVAR(1)
 Sof(S2)=1-FVAR(2)
 Sof(C2AA)=FVAR(2)
;
_olex2_submission_special_instructions 'No special instructions were received'

loop_
_space_group_symop_operation_xyz
'x, y, z'
'-x, -y+1/2, z+1/2'
'-x, y+1/2, -z+1/2'
'x, -y, -z'
'x+1/2, y+1/2, z'
'-x+1/2, -y+1, z+1/2'
'-x+1/2, y+1, -z+1/2'
'x+1/2, -y+1/2, -z'
'-x, -y, -z'
'x, y-1/2, -z-1/2'
'x, -y-1/2, z-1/2'
'-x, y, z'
'-x+1/2, -y+1/2, -z'
'x+1/2, y, -z-1/2'
'x+1/2, -y, z-1/2'
'-x+1/2, y+1/2, z'

loop_
_atom_site_label
_atom_site_type_symbol
_atom_site_fract_x
_atom_site_fract_y
_atom_site_fract_z
_atom_site_U_iso_or_equiv
_atom_site_adp_type
_atom_site_occupancy
_atom_site_site_symmetry_order
_atom_site_calc_flag
_atom_site_refinement_flags_posn
_atom_site_refinement_flags_adp
_atom_site_refinement_flags_occupancy
_atom_site_disorder_assembly
_atom_site_disorder_group
Pb01 Pb 0.5000 0.5000 0.5000 0.01936(17) Uani 1 4 d S T P . .
I002 I 0.5000 0.81500(10) 0.31490(10) 0.0275(2) Uani 1 2 d S T P . .
I003 I 0.60977(3) 0.5000 0.5000 0.0429(3) Uani 1 2 d S T P . .
C1 C 0.6962(4) 0.471(2) 0.1573(16) 0.071(7) Uani 0.96(2) 1 d . . . A 1
C2AA C 0.6961(4) 0.3426(17) 0.026(2) 0.075(7) Uani 0.97(2) 1 d . . . A 3
C5 C 0.7452(5) 0.456(3) 0.043(3) 0.123(8) Uani 1 1 d . U . . .
C0AA C 0.6665(6) 0.5000 0.0000 0.064(6) Uani 1 2 d S T P . .
N3 N 0.5923(7) 0.420(2) -0.080(2) 0.134(7) Uani 1 1 d . . . . .
C1AA C 0.6168(9) 0.5000 0.0000 0.115(12) Uani 1 2 d S T P A .
S1 S 0.6962(4) 0.471(2) 0.1573(16) 0.071(7) Uani 0.04(2) 1 d . U . A 2
S2 S 0.6961(4) 0.3426(17) 0.026(2) 0.075(7) Uani 0.03(2) 1 d . U . A 4

loop_
_atom_site_aniso_label
_atom_site_aniso_U_11
_atom_site_aniso_U_22
_atom_site_aniso_U_33
_atom_site_aniso_U_23
_atom_site_aniso_U_13
_atom_site_aniso_U_12
Pb01 0.0234(3) 0.0168(3) 0.0179(3) 0.0000(3) 0.000 0.000
I002 0.0371(5) 0.0221(4) 0.0234(4) 0.0097(4) 0.000 0.000
I003 0.0230(5) 0.0537(7) 0.0519(6) -0.0027(5) 0.000 0.000
C1 0.032(7) 0.115(15) 0.065(9) 0.008(8) -0.011(5) -0.005(7)
C2AA 0.045(8) 0.064(10) 0.115(15) 0.013(9) 0.001(8) 0.019(6)
C5 0.024(6) 0.17(2) 0.17(2) 0.096(16) 0.005(8) 0.004(8)
C0AA 0.029(9) 0.091(16) 0.072(13) 0.015(12) 0.000 0.000
N3 0.128(17) 0.133(18) 0.140(18) -0.039(14) 0.014(14) 0.010(14)
C1AA 0.036(14) 0.14(3) 0.17(4) 0.00(3) 0.000 0.000
S1 0.032(7) 0.115(15) 0.065(9) 0.008(8) -0.011(5) -0.005(7)
S2 0.045(8) 0.064(10) 0.115(15) 0.013(9) 0.001(8) 0.019(6)

loop_
_atom_type_symbol
_atom_type_description
_atom_type_scat_dispersion_real
_atom_type_scat_dispersion_imag
_atom_type_scat_source
C C 0.0033 0.0016 'International Tables Vol C Tables 4.2.6.8 and 6.1.1.4'
I I -0.4742 1.8119 'International Tables Vol C Tables 4.2.6.8 and 6.1.1.4'
N N 0.0061 0.0033 'International Tables Vol C Tables 4.2.6.8 and 6.1.1.4'
Pb Pb -3.3944 10.1111 'International Tables Vol C Tables 4.2.6.8 and 6.1.1.4'
S S 0.1246 0.1234 'International Tables Vol C Tables 4.2.6.8 and 6.1.1.4'

loop_
_geom_angle_atom_site_label_1
_geom_angle_atom_site_label_2
_geom_angle_atom_site_label_3
_geom_angle
_geom_angle_site_symmetry_1
_geom_angle_site_symmetry_3
I002 Pb01 I002 180.0 . 9_666
I002 Pb01 I002 89.929(9) 9_666 2_665
I002 Pb01 I002 90.072(9) . 2_665
I002 Pb01 I002 89.928(9) . 10_556
I002 Pb01 I002 90.071(9) 9_666 10_556
I002 Pb01 I002 180.000(15) 10_556 2_665
I002 Pb01 I003 90.0 2_665 9_666
I002 Pb01 I003 90.0 9_666 9_666
I002 Pb01 I003 90.0 . 9_666
I002 Pb01 I003 90.0 9_666 .
I002 Pb01 I003 90.0 10_556 9_666
I002 Pb01 I003 90.0 10_556 .
I002 Pb01 I003 90.0 . .
I002 Pb01 I003 90.0 2_665 .
I003 Pb01 I003 180.0 . 9_666
Pb01 I002 Pb01 150.87(3) . 2_664
C0AA C1 C5 88.0(11) . .
C0AA C2AA C5 88.2(11) . .
C5 C5 C1 110(2) 4_565 .
C5 C5 C2AA 110(2) 4_565 .
C5 C5 S1 110(2) 4_565 .
C5 C5 S2 110(2) 4_565 .
C1 C0AA C1 116.5(13) 4_565 .
C2AA C0AA C2AA 116.4(14) . 4_565
C1AA C0AA C1 121.8(7) . .
C1AA C0AA C1 121.8(7) . 4_565
C1AA C0AA C2AA 121.8(7) . 4_565
C1AA C0AA C2AA 121.8(7) . .
C1AA C0AA S1 121.8(7) . 4_565
C1AA C0AA S1 121.8(7) . .
C1AA C0AA S2 121.8(7) . .
C1AA C0AA S2 121.8(7) . 4_565
S1 C0AA S1 116.5(13) 4_565 .
S2 C0AA S2 116.4(14) . 4_565
N3 C1AA C0AA 125.8(14) . .
N3 C1AA C0AA 125.8(14) 4_565 .
N3 C1AA N3 108(3) 4_565 .
C0AA S1 C5 88.0(11) . .
C0AA S2 C5 88.2(11) . .

loop_
_geom_bond_atom_site_label_1
_geom_bond_atom_site_label_2
_geom_bond_distance
_geom_bond_site_symmetry_2
Pb01 I002 3.1790(8) .
Pb01 I002 3.1799(8) 2_665
Pb01 I002 3.1790(8) 9_666
Pb01 I002 3.1799(8) 10_556
Pb01 I003 3.1890(10) .
Pb01 I003 3.1890(10) 9_666
I002 Pb01 3.1799(8) 2_664
C1 C5 1.74(2) .
C1 C0AA 1.638(15) .
C2AA C5 1.74(2) .
C2AA C0AA 1.632(15) .
C5 C5 1.07(3) 4_565
C5 S1 1.74(2) .
C5 S2 1.74(2) .
C0AA C1 1.638(15) 4_565
C0AA C2AA 1.632(15) 4_565
C0AA C1AA 1.44(3) .
C0AA S1 1.638(15) 4_565
C0AA S1 1.638(15) .
C0AA S2 1.632(15) .
C0AA S2 1.632(15) 4_565
N3 C1AA 1.21(2) .
C1AA N3 1.21(2) 4_565
